data_1565186
loop_
_publ_author_name
'Chai, Jinkui'
'Ding, Wei'
'Wang, Chen'
'Ito, Shingo'
'Wu, Junliang'
'Yoshikai, Naohiko'

_publ_section_title
;
 Ritter-type iodo(III)amidation of unactivated alkynes for the
 stereoselective synthesis of multisubstituted enamides
;
_journal_name_full 'Chemical Science'
_journal_paper_doi 10.1039/D1SC05240C
_journal_year 2021
_chemical_formula_sum 'C21 H26 F6 I N O2'
_chemical_formula_weight 565.33
_chemical_melting_point 430
_space_group_crystal_system monoclinic
_space_group_IT_number 4
_space_group_name_Hall 'P 2yb'
_space_group_name_H-M_alt 'P 1 21 1'
_atom_sites_solution_hydrogens geom
_audit_update_record
;
2021-08-02 deposited with the CCDC.	2021-11-11 downloaded from the CCDC.
;
_cell_angle_alpha 90
_cell_angle_beta 90.218(5)
_cell_angle_gamma 90
_cell_formula_units_Z 4
_cell_length_a 9.9670(9)
_cell_length_b 16.2018(14)
_cell_length_c 13.8919(13)
_cell_measurement_reflns_used 9046
_cell_measurement_temperature 100.(2)
_cell_measurement_theta_max 28.5276
_cell_measurement_theta_min 2.3991
_cell_volume 2243.3(4)
_computing_cell_refinement 'SAINT V8.40B (Bruker Nano, Inc., 2019)'
_computing_data_collection 'APEX3 (Ver 2019.11, Bruker AXS Inc., 2020)'
_computing_data_reduction 'SAINT V8.40B (Bruker Nano, Inc., 2019)'
_computing_publication_material 'APEX3 (Ver 2019.11, Bruker AXS Inc., 2020)'
_computing_structure_refinement 'SHELXL-2018/3 (Sheldrick, 2018)'
_computing_structure_solution 'XT, VERSION 2018/2'
_diffrn_ambient_temperature 100.(2)
_diffrn_detector_area_resol_mean 7.3910
_diffrn_measured_fraction_theta_full 0.999
_diffrn_measured_fraction_theta_max 0.999
_diffrn_measurement_device 'four-circle diffractometer'
_diffrn_measurement_device_type 'Photon II CPADs detector'
_diffrn_measurement_method 'phi and omega scans'
_diffrn_radiation_monochromator 'Multilayer Mirror'
_diffrn_radiation_probe x-ray
_diffrn_radiation_type MoK\a
_diffrn_radiation_wavelength 0.71073
_diffrn_reflns_av_R_equivalents 0.1105
_diffrn_reflns_av_unetI/netI 0.1603
_diffrn_reflns_limit_h_max 14
_diffrn_reflns_limit_h_min -14
_diffrn_reflns_limit_k_max 24
_diffrn_reflns_limit_k_min -24
_diffrn_reflns_limit_l_max 20
_diffrn_reflns_limit_l_min -20
_diffrn_reflns_number 51158
_diffrn_reflns_theta_full 25.24
_diffrn_reflns_theta_max 32.11
_diffrn_reflns_theta_min 1.93
_diffrn_source 'Incoatec microfocus source'
_diffrn_source_current 1.4
_diffrn_source_power 0.07
_diffrn_source_type 'Bruker D8 Quest'
_diffrn_source_voltage 50
_exptl_absorpt_coefficient_mu 1.494
_exptl_absorpt_correction_T_max 0.97
_exptl_absorpt_correction_T_min 0.81
_exptl_absorpt_correction_type multi-scan
_exptl_absorpt_process_details
;
SADABS-2016/2 - Bruker AXS area detector scaling and absorption correction
;
_exptl_crystal_colour colourless
_exptl_crystal_density_diffrn 1.674
_exptl_crystal_density_method 'not measured'
_exptl_crystal_description needle
_exptl_crystal_F_000 1128
_exptl_crystal_recrystallization_method 'Re-crystallisation from solvent: hexane and ethyl acetate'
_exptl_crystal_size_max 0.180
_exptl_crystal_size_mid 0.040
_exptl_crystal_size_min 0.020
_refine_diff_density_max 1.066
_refine_diff_density_min -1.577
_refine_ls_abs_structure_details
;

Flack x determined using 3316 quotients [(I+)-(I-)]/[(I+)+(I-)]
(Parsons, Flack and Wagner, Acta Cryst. B69 (2013) 249-259).
;
_refine_ls_abs_structure_Flack -0.056(15)
_refine_ls_extinction_method none
_refine_ls_goodness_of_fit_ref 0.965
_refine_ls_hydrogen_treatment constr
_refine_ls_matrix_type full
_refine_ls_number_parameters 570
_refine_ls_number_reflns 15649
_refine_ls_number_restraints 1
_refine_ls_restrained_S_all 0.964
_refine_ls_R_factor_all 0.1273
_refine_ls_R_factor_gt 0.0543
_refine_ls_shift/su_max 0.001
_refine_ls_shift/su_mean 0.000
_refine_ls_structure_factor_coef Fsqd
_refine_ls_weighting_details 'w=1/[\s^2^(Fo^2^)+(0.0152P)^2^] where P=(Fo^2^+2Fc^2^)/3'
_refine_ls_weighting_scheme calc
_refine_ls_wR_factor_gt 0.0728
_refine_ls_wR_factor_ref 0.0888
_reflns_Friedel_coverage 0.934
_reflns_Friedel_fraction_full 1.000
_reflns_Friedel_fraction_max 0.993
_reflns_number_gt 9720
_reflns_number_total 15649
_reflns_threshold_expression 'I > 2\s(I)'
_cod_data_source_file d1sc05240c2.cif
_cod_data_source_block ito123m
_cod_depositor_comments
;
The following automatic conversions were performed:

data item '_diffrn_radiation_probe' value 'X-ray' was changed to
'x-ray' in accordance with the
/home/data/users/saulius/crontab/automatic-downloads/rss-feeds/RSC/lib/dictionaries/cif_core.dic
dictionary named 'cif_core.dic' version 2.4.2 last updated on
2011-04-26.

data item '_exptl_absorpt_correction_type' value 'Multi-Scan' was
changed to 'multi-scan' in accordance with the
/home/data/users/saulius/crontab/automatic-downloads/rss-feeds/RSC/lib/dictionaries/cif_core.dic
dictionary named 'cif_core.dic' version 2.4.2 last updated on
2011-04-26.

Automatic conversion script
Id: cif_fix_values 7556 2019-12-06 15:28:31Z antanas 

2022-09-18
Z value and formula fixed to values more according to usual
chemical conventions.                 miguel
;
_cod_original_formula_sum 'C84 H104 F24 I4 N4 O8'
_cod_original_formula_weight 2261.31
_cod_original_formula_units_Z 1
_cod_database_code 1565186

loop_
_space_group_symop_operation_xyz
'x, y, z'
'-x, y+1/2, -z'

loop_
_atom_site_type_symbol
_atom_site_label
_atom_site_fract_x
_atom_site_fract_y
_atom_site_fract_z
_atom_site_U_iso_or_equiv
_atom_site_adp_type
_atom_site_calc_flag
_atom_site_refinement_flags_adp
_atom_site_refinement_flags_occupancy
_atom_site_refinement_flags_posn
_atom_site_occupancy
_atom_site_disorder_assembly
_atom_site_disorder_group
C C1 0.1913(7) 0.4415(5) 0.9527(5) 0.0156(17) Uani d . . . 1 . .
C C2 0.1270(8) 0.5042(5) 0.9048(6) 0.0164(18) Uani d . . . 1 . .
H H2 0.175554 0.551009 0.882905 0.02 Uiso calc U . R 1 . .
C C3 -0.0105(8) 0.4980(5) 0.8890(6) 0.0205(19) Uani d . . . 1 . .
H H3 -0.056145 0.540181 0.854382 0.025 Uiso calc U . R 1 . .
C C4 -0.0817(9) 0.4303(5) 0.9237(6) 0.0234(19) Uani d . . . 1 . .
H H4 -0.17577 0.426242 0.913516 0.028 Uiso calc U . R 1 . .
C C5 -0.0125(8) 0.3682(5) 0.9738(6) 0.0206(19) Uani d . . . 1 . .
H H5 -0.061079 0.322356 0.99815 0.025 Uiso calc U . R 1 . .
C C6 0.1244(8) 0.3722(5) 0.9885(6) 0.0181(18) Uani d . . . 1 . .
C C7 0.2068(8) 0.3068(5) 1.0435(6) 0.0189(18) Uani d . . . 1 . .
C C8 0.1659(9) 0.2192(5) 1.0074(7) 0.022(2) Uani d . . . 1 . .
C C9 0.1757(9) 0.3151(5) 1.1528(7) 0.025(2) Uani d . . . 1 . .
C C10 0.7343(8) 0.4858(6) 0.6419(6) 0.034(2) Uani d . . . 1 . .
H H10A 0.809465 0.496726 0.685811 0.05 Uiso calc U . R 1 . .
H H10B 0.758119 0.503753 0.576829 0.05 Uiso calc U . R 1 . .
H H10C 0.714588 0.426575 0.641466 0.05 Uiso calc U . R 1 . .
C C11 0.6112(9) 0.5331(5) 0.6756(6) 0.026(2) Uani d . . . 1 . .
H H11A 0.532074 0.514045 0.638534 0.032 Uiso calc U . R 1 . .
H H11B 0.624028 0.592508 0.661729 0.032 Uiso calc U . R 1 . .
C C12 0.5832(8) 0.5225(5) 0.7827(6) 0.0218(19) Uani d . . . 1 . .
H H12A 0.658082 0.546314 0.820594 0.026 Uiso calc U . R 1 . .
H H12B 0.577111 0.462991 0.798254 0.026 Uiso calc U . R 1 . .
C C13 0.4523(8) 0.5652(4) 0.8103(6) 0.0178(18) Uani d . . . 1 . .
H H13A 0.453907 0.622123 0.784545 0.021 Uiso calc U . R 1 . .
H H13B 0.377132 0.535776 0.778607 0.021 Uiso calc U . R 1 . .
C C14 0.4242(8) 0.5694(4) 0.9179(6) 0.0135(17) Uani d . . . 1 . .
C C15 0.4197(8) 0.6386(4) 0.9706(6) 0.0144(17) Uani d . . . 1 . .
C C16 0.3893(9) 0.6501(5) 1.0797(6) 0.0179(18) Uani d . . . 1 . .
C C17 0.2516(8) 0.6159(5) 1.1041(6) 0.024(2) Uani d . . . 1 . .
H H17A 0.252684 0.555636 1.097644 0.036 Uiso calc U . R 1 . .
H H17B 0.184615 0.639151 1.060058 0.036 Uiso calc U . R 1 . .
H H17C 0.228856 0.6307 1.170479 0.036 Uiso calc U . R 1 . .
C C18 0.4993(9) 0.6096(6) 1.1417(7) 0.030(2) Uani d . . . 1 . .
H H18A 0.478273 0.617239 1.209988 0.046 Uiso calc U . R 1 . .
H H18B 0.586062 0.635313 1.127542 0.046 Uiso calc U . R 1 . .
H H18C 0.503752 0.550504 1.127118 0.046 Uiso calc U . R 1 . .
C C19 0.3906(9) 0.7425(5) 1.1057(6) 0.025(2) Uani d . . . 1 . .
H H19A 0.319427 0.771044 1.069995 0.037 Uiso calc U . R 1 . .
H H19B 0.477762 0.766381 1.088769 0.037 Uiso calc U . R 1 . .
H H19C 0.375533 0.749005 1.174981 0.037 Uiso calc U . R 1 . .
C C20 0.3442(9) 0.7483(5) 0.8638(6) 0.0206(19) Uani d . . . 1 . .
C C21 0.3819(10) 0.8305(5) 0.8197(7) 0.034(2) Uani d . . . 1 . .
H H21A 0.36728 0.828406 0.749912 0.052 Uiso calc U . R 1 . .
H H21B 0.476691 0.842153 0.832987 0.052 Uiso calc U . R 1 . .
H H21C 0.326243 0.874184 0.847542 0.052 Uiso calc U . R 1 . .
C C22 0.3006(7) 0.4507(5) 0.4748(5) 0.0161(15) Uani d . . . 1 . .
C C23 0.3587(8) 0.5121(5) 0.4214(6) 0.0166(18) Uani d . . . 1 . .
H H23 0.30867 0.559171 0.402101 0.02 Uiso calc U . R 1 . .
C C24 0.4931(8) 0.5035(5) 0.3963(6) 0.022(2) Uani d . . . 1 . .
H H24 0.536364 0.545287 0.359835 0.026 Uiso calc U . R 1 . .
C C25 0.5625(8) 0.4349(5) 0.4244(6) 0.0188(18) Uani d . . . 1 . .
H H25 0.653644 0.428887 0.405886 0.023 Uiso calc U . R 1 . .
C C26 0.5027(8) 0.3739(5) 0.4792(6) 0.0194(18) Uani d . . . 1 . .
H H26 0.553641 0.327252 0.498857 0.023 Uiso calc U . R 1 . .
C C27 0.3683(7) 0.3802(4) 0.5060(6) 0.0150(18) Uani d . . . 1 . .
C C28 0.2945(8) 0.3156(5) 0.5672(6) 0.0184(18) Uani d . . . 1 . .
C C29 0.3493(9) 0.3186(6) 0.6705(7) 0.028(2) Uani d . . . 1 . .
C C30 0.3195(10) 0.2289(5) 0.5236(8) 0.032(2) Uani d . . . 1 . .
C C31 -0.1197(9) 0.5118(5) 0.1525(6) 0.030(2) Uani d . . . 1 . .
H H31A -0.037269 0.544351 0.147099 0.044 Uiso calc U . R 1 . .
H H31B -0.17864 0.523858 0.097602 0.044 Uiso calc U . R 1 . .
H H31C -0.097322 0.452879 0.152727 0.044 Uiso calc U . R 1 . .
C C32 -0.1906(8) 0.5337(5) 0.2448(6) 0.0201(18) Uani d . . . 1 . .
H H32A -0.27806 0.504749 0.246447 0.024 Uiso calc U . R 1 . .
H H32B -0.208862 0.593754 0.245242 0.024 Uiso calc U . R 1 . .
C C33 -0.1114(8) 0.5114(5) 0.3354(6) 0.0196(18) Uani d . . . 1 . .
H H33A -0.092174 0.451473 0.335307 0.024 Uiso calc U . R 1 . .
H H33B -0.166172 0.523928 0.392834 0.024 Uiso calc U . R 1 . .
C C34 0.0232(8) 0.5602(5) 0.3412(6) 0.0184(18) Uani d . . . 1 . .
H H34A 0.094279 0.52809 0.308628 0.022 Uiso calc U . R 1 . .
H H34B 0.012902 0.613192 0.306418 0.022 Uiso calc U . R 1 . .
C C35 0.0668(7) 0.5778(4) 0.4442(6) 0.0132(17) Uani d . . . 1 . .
C C36 0.0772(7) 0.6524(4) 0.4836(6) 0.0137(16) Uani d . . . 1 . .
C C37 0.1174(9) 0.6767(5) 0.5873(6) 0.0179(18) Uani d . . . 1 . .
C C38 0.1039(9) 0.7715(5) 0.6022(6) 0.024(2) Uani d . . . 1 . .
H H38A 0.011 0.788334 0.589751 0.037 Uiso calc U . R 1 . .
H H38B 0.163791 0.800324 0.557637 0.037 Uiso calc U . R 1 . .
H H38C 0.12841 0.785591 0.668586 0.037 Uiso calc U . R 1 . .
C C39 0.2631(8) 0.6546(5) 0.6046(7) 0.025(2) Uani d . . . 1 . .
H H39A 0.292416 0.677354 0.66657 0.038 Uiso calc U . R 1 . .
H H39B 0.318149 0.67778 0.552932 0.038 Uiso calc U . R 1 . .
H H39C 0.27293 0.594451 0.60547 0.038 Uiso calc U . R 1 . .
C C40 0.0277(9) 0.6374(5) 0.6637(6) 0.026(2) Uani d . . . 1 . .
H H40A 0.043382 0.577671 0.665226 0.039 Uiso calc U . R 1 . .
H H40B -0.066588 0.64814 0.647864 0.039 Uiso calc U . R 1 . .
H H40C 0.048836 0.66108 0.726825 0.039 Uiso calc U . R 1 . .
C C41 0.1452(8) 0.7348(5) 0.3457(6) 0.0179(18) Uani d . . . 1 . .
C C42 0.0963(9) 0.7982(5) 0.2734(6) 0.025(2) Uani d . . . 1 . .
H H42A 0.172858 0.829737 0.248984 0.037 Uiso calc U . R 1 . .
H H42B 0.033013 0.835824 0.304759 0.037 Uiso calc U . R 1 . .
H H42C 0.051311 0.770128 0.219792 0.037 Uiso calc U . R 1 . .
F F1 0.1712(5) 0.2155(3) 0.9110(4) 0.0308(13) Uani d . . . 1 . .
F F2 0.2506(5) 0.1614(3) 1.0418(4) 0.0288(13) Uani d . . . 1 . .
F F3 0.0433(5) 0.1951(3) 1.0347(4) 0.0326(14) Uani d . . . 1 . .
F F4 0.0462(5) 0.3088(3) 1.1751(4) 0.0358(14) Uani d . . . 1 . .
F F5 0.2410(5) 0.2573(3) 1.2049(4) 0.0349(14) Uani d . . . 1 . .
F F6 0.2189(5) 0.3887(3) 1.1841(4) 0.0347(14) Uani d . . . 1 . .
F F7 0.3169(6) 0.3929(3) 0.7094(4) 0.0390(14) Uani d . . . 1 . .
F F8 0.2942(6) 0.2616(3) 0.7269(4) 0.0393(15) Uani d . . . 1 . .
F F9 0.4822(5) 0.3119(4) 0.6787(4) 0.0422(15) Uani d . . . 1 . .
F F10 0.4449(5) 0.2005(3) 0.5344(5) 0.0368(15) Uani d . . . 1 . .
F F11 0.2391(5) 0.1719(3) 0.5640(4) 0.0309(13) Uani d . . . 1 . .
F F12 0.2910(6) 0.2299(3) 0.4290(4) 0.0396(15) Uani d . . . 1 . .
I I1 0.40086(6) 0.44859(2) 0.97835(4) 0.01656(17) Uani d . . . 1 . .
I I2 0.09720(6) 0.46309(2) 0.51904(4) 0.01526(16) Uani d . . . 1 . .
N N1 0.4424(6) 0.7137(4) 0.9186(5) 0.0154(15) Uani d . . . 1 . .
H H1 0.521437 0.737741 0.922179 0.018 Uiso calc U . R 1 . .
N N2 0.0585(7) 0.7196(4) 0.4184(5) 0.0150(15) Uani d . . . 1 . .
H H2A -0.011346 0.752193 0.425755 0.018 Uiso calc U . R 1 . .
O O1 0.3401(5) 0.3159(3) 1.0304(4) 0.0180(12) Uani d . . . 1 . .
O O2 0.2342(6) 0.7161(4) 0.8518(5) 0.0267(15) Uani d . . . 1 . .
O O3 0.1601(5) 0.3292(3) 0.5683(4) 0.0165(12) Uani d . . . 1 . .
O O4 0.2515(6) 0.6985(4) 0.3362(4) 0.0231(14) Uani d . . . 1 . .

loop_
_atom_site_aniso_label
_atom_site_aniso_U_11
_atom_site_aniso_U_22
_atom_site_aniso_U_33
_atom_site_aniso_U_12
_atom_site_aniso_U_13
_atom_site_aniso_U_23
C1 0.017(4) 0.017(4) 0.013(4) -0.002(3) 0.004(3) -0.007(3)
C2 0.023(5) 0.012(4) 0.014(4) 0.001(3) 0.000(4) -0.002(3)
C3 0.020(5) 0.023(5) 0.018(5) 0.005(4) -0.006(4) -0.002(4)
C4 0.022(5) 0.025(5) 0.023(5) 0.009(4) 0.000(4) -0.007(4)
C5 0.023(5) 0.017(4) 0.022(5) 0.002(3) 0.002(4) -0.003(4)
C6 0.025(5) 0.016(4) 0.013(4) 0.001(3) 0.006(4) -0.001(3)
C7 0.021(4) 0.021(4) 0.015(5) -0.001(3) 0.003(4) 0.004(3)
C8 0.018(5) 0.021(5) 0.027(6) -0.002(4) 0.002(4) -0.004(4)
C9 0.029(5) 0.019(5) 0.029(6) -0.006(4) 0.002(4) 0.005(4)
C10 0.026(5) 0.051(6) 0.024(5) -0.002(4) 0.007(4) -0.002(5)
C11 0.030(5) 0.030(5) 0.020(5) -0.001(4) 0.001(4) -0.001(4)
C12 0.026(5) 0.019(4) 0.021(5) -0.005(4) 0.002(4) 0.001(3)
C13 0.029(5) 0.008(4) 0.016(5) 0.001(3) -0.002(4) 0.003(3)
C14 0.017(4) 0.011(4) 0.012(4) 0.002(3) 0.003(3) 0.002(3)
C15 0.012(4) 0.017(4) 0.014(4) -0.006(3) -0.003(4) 0.004(3)
C16 0.022(5) 0.019(4) 0.013(4) 0.002(4) -0.003(4) 0.003(3)
C17 0.030(5) 0.028(5) 0.016(5) 0.002(4) 0.006(4) 0.001(4)
C18 0.032(6) 0.044(6) 0.015(5) 0.001(5) -0.002(4) 0.006(4)
C19 0.032(5) 0.021(5) 0.021(5) -0.001(4) 0.008(4) -0.007(4)
C20 0.026(5) 0.019(4) 0.018(5) 0.009(4) -0.001(4) -0.004(4)
C21 0.046(6) 0.029(5) 0.028(6) -0.003(5) -0.007(5) 0.010(4)
C22 0.014(3) 0.020(4) 0.015(4) 0.001(3) 0.005(3) 0.000(4)
C23 0.017(4) 0.013(4) 0.020(5) -0.001(3) 0.000(4) 0.002(3)
C24 0.024(5) 0.022(5) 0.020(5) -0.008(4) 0.004(4) 0.003(4)
C25 0.018(4) 0.019(4) 0.019(4) -0.001(3) 0.003(3) -0.002(3)
C26 0.026(5) 0.014(4) 0.018(5) 0.000(3) 0.006(4) 0.005(4)
C27 0.011(4) 0.014(4) 0.019(5) -0.002(3) -0.005(3) -0.005(3)
C28 0.018(4) 0.017(4) 0.021(5) -0.001(3) 0.001(4) 0.002(4)
C29 0.026(5) 0.029(5) 0.030(6) -0.007(4) 0.001(4) 0.009(4)
C30 0.033(6) 0.021(5) 0.041(7) 0.003(4) 0.004(5) 0.003(5)
C31 0.027(5) 0.041(6) 0.020(5) 0.007(4) 0.005(4) -0.002(4)
C32 0.021(5) 0.021(4) 0.017(5) -0.001(4) 0.001(4) 0.002(4)
C33 0.021(4) 0.012(4) 0.026(5) 0.000(3) -0.003(4) -0.003(3)
C34 0.023(5) 0.015(4) 0.018(5) -0.002(3) 0.002(4) 0.001(3)
C35 0.010(4) 0.010(4) 0.019(5) 0.000(3) 0.000(3) 0.006(3)
C36 0.010(4) 0.017(4) 0.013(4) 0.002(3) 0.004(3) 0.005(3)
C37 0.023(5) 0.015(4) 0.015(4) 0.004(3) 0.004(4) -0.001(3)
C38 0.031(5) 0.020(4) 0.021(5) -0.003(4) -0.007(4) -0.003(4)
C39 0.018(5) 0.032(5) 0.025(5) -0.001(4) -0.008(4) -0.003(4)
C40 0.034(5) 0.024(5) 0.020(5) -0.005(4) 0.004(4) 0.004(4)
C41 0.021(5) 0.019(4) 0.014(4) -0.005(3) 0.005(4) -0.002(3)
C42 0.027(5) 0.022(4) 0.026(5) 0.002(4) 0.005(4) 0.009(4)
F1 0.042(3) 0.025(3) 0.026(3) 0.003(3) -0.003(3) -0.005(2)
F2 0.028(3) 0.014(2) 0.045(4) 0.002(2) -0.003(3) 0.007(2)
F3 0.023(3) 0.020(3) 0.055(4) -0.005(2) 0.001(3) 0.005(3)
F4 0.035(3) 0.047(3) 0.026(3) 0.001(3) 0.012(3) 0.009(3)
F5 0.047(4) 0.038(3) 0.020(3) 0.005(3) 0.001(3) 0.018(3)
F6 0.052(4) 0.033(3) 0.019(3) -0.002(3) 0.000(3) -0.006(2)
F7 0.052(4) 0.041(3) 0.025(3) -0.004(3) -0.002(3) -0.006(3)
F8 0.044(4) 0.044(3) 0.031(3) -0.007(3) 0.003(3) 0.022(3)
F9 0.028(3) 0.066(4) 0.033(4) -0.003(3) -0.010(3) 0.019(3)
F10 0.025(3) 0.016(3) 0.069(4) 0.005(2) 0.013(3) 0.005(3)
F11 0.024(3) 0.014(2) 0.055(4) -0.001(2) 0.007(3) 0.003(2)
F12 0.059(4) 0.025(3) 0.035(4) -0.006(3) 0.004(3) -0.014(3)
I1 0.0175(3) 0.0127(5) 0.0194(3) 0.0000(3) -0.0003(3) 0.0033(3)
I2 0.0153(3) 0.0119(4) 0.0185(3) -0.0003(3) 0.0024(2) 0.0021(3)
N1 0.014(4) 0.013(3) 0.018(4) -0.002(3) 0.000(3) 0.006(3)
N2 0.021(4) 0.010(3) 0.013(4) 0.005(3) 0.002(3) 0.003(3)
O1 0.015(3) 0.018(3) 0.021(3) 0.000(2) 0.003(3) 0.005(3)
O2 0.018(3) 0.032(4) 0.031(4) 0.000(3) -0.007(3) 0.011(3)
O3 0.016(3) 0.012(3) 0.022(3) 0.000(2) 0.002(3) 0.002(2)
O4 0.018(3) 0.029(4) 0.022(4) 0.000(3) 0.004(3) 0.005(3)

loop_
_atom_type_symbol
_atom_type_description
_atom_type_scat_dispersion_real
_atom_type_scat_dispersion_imag
_atom_type_scat_source
C C 0.0033 0.0016 'International Tables Vol C Tables 4.2.6.8 and 6.1.1.4'
H H 0.0000 0.0000 'International Tables Vol C Tables 4.2.6.8 and 6.1.1.4'
F F 0.0171 0.0103 'International Tables Vol C Tables 4.2.6.8 and 6.1.1.4'
I I -0.4742 1.8119 'International Tables Vol C Tables 4.2.6.8 and 6.1.1.4'
N N 0.0061 0.0033 'International Tables Vol C Tables 4.2.6.8 and 6.1.1.4'
O O 0.0106 0.0060 'International Tables Vol C Tables 4.2.6.8 and 6.1.1.4'

loop_
_geom_angle_atom_site_label_1
_geom_angle_atom_site_label_2
_geom_angle_atom_site_label_3
_geom_angle_site_symmetry_1
_geom_angle_site_symmetry_3
_geom_angle
_geom_angle_publ_flag
C2 C1 C6 . . 123.0(7) ?
C2 C1 I1 . . 120.0(6) ?
C6 C1 I1 . . 117.0(6) ?
C1 C2 C3 . . 118.8(7) ?
C2 C3 C4 . . 120.3(8) ?
C3 C4 C5 . . 119.1(8) ?
C6 C5 C4 . . 121.6(8) ?
C5 C6 C1 . . 117.2(7) ?
C5 C6 C7 . . 124.4(7) ?
C1 C6 C7 . . 118.4(7) ?
O1 C7 C6 . . 112.3(7) ?
O1 C7 C9 . . 108.8(7) ?
C6 C7 C9 . . 108.5(7) ?
O1 C7 C8 . . 108.2(6) ?
C6 C7 C8 . . 109.2(7) ?
C9 C7 C8 . . 109.9(7) ?
F3 C8 F1 . . 108.0(7) ?
F3 C8 F2 . . 105.6(7) ?
F1 C8 F2 . . 107.2(7) ?
F3 C8 C7 . . 114.3(7) ?
F1 C8 C7 . . 110.5(7) ?
F2 C8 C7 . . 110.9(7) ?
F4 C9 F6 . . 107.6(7) ?
F4 C9 F5 . . 106.7(7) ?
F6 C9 F5 . . 106.9(7) ?
F4 C9 C7 . . 114.6(8) ?
F6 C9 C7 . . 109.2(7) ?
F5 C9 C7 . . 111.5(7) ?
C10 C11 C12 . . 113.2(7) ?
C11 C12 C13 . . 110.7(7) ?
C14 C13 C12 . . 115.3(7) ?
C15 C14 C13 . . 125.5(7) ?
C15 C14 I1 . . 123.1(6) ?
C13 C14 I1 . . 111.3(5) ?
C14 C15 N1 . . 115.4(7) ?
C14 C15 C16 . . 129.7(7) ?
N1 C15 C16 . . 114.9(6) ?
C17 C16 C18 . . 111.1(7) ?
C17 C16 C19 . . 108.0(7) ?
C18 C16 C19 . . 106.1(7) ?
C17 C16 C15 . . 110.7(7) ?
C18 C16 C15 . . 110.6(7) ?
C19 C16 C15 . . 110.1(6) ?
O2 C20 N1 . . 122.8(8) ?
O2 C20 C21 . . 122.9(8) ?
N1 C20 C21 . . 114.3(8) ?
C23 C22 C27 . . 123.9(7) ?
C23 C22 I2 . . 119.5(6) ?
C27 C22 I2 . . 116.6(5) ?
C22 C23 C24 . . 118.2(7) ?
C25 C24 C23 . . 119.7(8) ?
C24 C25 C26 . . 121.3(8) ?
C25 C26 C27 . . 120.7(8) ?
C22 C27 C26 . . 116.2(7) ?
C22 C27 C28 . . 119.8(7) ?
C26 C27 C28 . . 124.0(7) ?
O3 C28 C29 . . 109.5(7) ?
O3 C28 C27 . . 111.7(7) ?
C29 C28 C27 . . 109.0(7) ?
O3 C28 C30 . . 108.1(7) ?
C29 C28 C30 . . 109.7(7) ?
C27 C28 C30 . . 108.8(7) ?
F8 C29 F9 . . 107.8(8) ?
F8 C29 F7 . . 106.4(8) ?
F9 C29 F7 . . 106.0(7) ?
F8 C29 C28 . . 112.4(7) ?
F9 C29 C28 . . 115.3(8) ?
F7 C29 C28 . . 108.4(7) ?
F10 C30 F12 . . 107.9(8) ?
F10 C30 F11 . . 105.9(7) ?
F12 C30 F11 . . 107.0(8) ?
F10 C30 C28 . . 114.7(8) ?
F12 C30 C28 . . 109.7(7) ?
F11 C30 C28 . . 111.2(8) ?
C31 C32 C33 . . 113.7(7) ?
C32 C33 C34 . . 111.5(7) ?
C35 C34 C33 . . 112.8(7) ?
C36 C35 C34 . . 125.3(7) ?
C36 C35 I2 . . 125.2(6) ?
C34 C35 I2 . . 109.4(5) ?
C35 C36 N2 . . 115.0(7) ?
C35 C36 C37 . . 129.3(7) ?
N2 C36 C37 . . 115.5(6) ?
C39 C37 C40 . . 110.8(7) ?
C39 C37 C36 . . 109.4(7) ?
C40 C37 C36 . . 113.0(7) ?
C39 C37 C38 . . 107.2(7) ?
C40 C37 C38 . . 105.6(7) ?
C36 C37 C38 . . 110.7(7) ?
O4 C41 N2 . . 123.4(8) ?
O4 C41 C42 . . 122.2(8) ?
N2 C41 C42 . . 114.3(7) ?
C1 I1 C14 . . 95.3(3) ?
C1 I1 O1 . . 75.4(2) ?
C14 I1 O1 . . 170.2(3) ?
C22 I2 C35 . . 94.3(3) ?
C22 I2 O3 . . 75.2(3) ?
C35 I2 O3 . . 166.4(2) ?
C20 N1 C15 . . 121.2(7) ?
C41 N2 C36 . . 121.9(6) ?
C7 O1 I1 . . 113.5(5) ?
C28 O3 I2 . . 114.1(4) ?

loop_
_geom_bond_atom_site_label_1
_geom_bond_atom_site_label_2
_geom_bond_site_symmetry_2
_geom_bond_distance
_geom_bond_publ_flag
C1 C2 . 1.371(10) ?
C1 C6 . 1.398(10) ?
C1 I1 . 2.121(7) ?
C2 C3 . 1.391(11) ?
C3 C4 . 1.393(11) ?
C4 C5 . 1.403(11) ?
C5 C6 . 1.381(11) ?
C6 C7 . 1.542(11) ?
C7 O1 . 1.350(9) ?
C7 C9 . 1.556(12) ?
C7 C8 . 1.559(11) ?
C8 F3 . 1.339(9) ?
C8 F1 . 1.342(10) ?
C8 F2 . 1.347(10) ?
C9 F4 . 1.333(9) ?
C9 F6 . 1.339(9) ?
C9 F5 . 1.350(10) ?
C10 C11 . 1.522(11) ?
C11 C12 . 1.524(11) ?
C12 C13 . 1.526(11) ?
C13 C14 . 1.524(11) ?
C14 C15 . 1.340(10) ?
C14 I1 . 2.143(7) ?
C15 N1 . 1.433(9) ?
C15 C16 . 1.557(11) ?
C16 C17 . 1.520(11) ?
C16 C18 . 1.540(11) ?
C16 C19 . 1.540(11) ?
C20 O2 . 1.226(10) ?
C20 N1 . 1.359(10) ?
C20 C21 . 1.514(11) ?
C22 C23 . 1.370(10) ?
C22 C27 . 1.394(11) ?
C22 I2 . 2.130(7) ?
C23 C24 . 1.392(10) ?
C24 C25 . 1.365(10) ?
C25 C26 . 1.384(11) ?
C26 C27 . 1.395(11) ?
C27 C28 . 1.538(11) ?
C28 O3 . 1.357(9) ?
C28 C29 . 1.534(12) ?
C28 C30 . 1.550(12) ?
C29 F8 . 1.331(10) ?
C29 F9 . 1.333(10) ?
C29 F7 . 1.358(10) ?
C30 F10 . 1.341(10) ?
C30 F12 . 1.343(12) ?
C30 F11 . 1.346(10) ?
C31 C32 . 1.510(11) ?
C32 C33 . 1.525(10) ?
C33 C34 . 1.559(10) ?
C34 C35 . 1.521(11) ?
C35 C36 . 1.331(10) ?
C35 I2 . 2.150(7) ?
C36 N2 . 1.427(9) ?
C36 C37 . 1.546(11) ?
C37 C39 . 1.513(11) ?
C37 C40 . 1.529(11) ?
C37 C38 . 1.556(10) ?
C41 O4 . 1.218(9) ?
C41 N2 . 1.355(10) ?
C41 C42 . 1.516(11) ?
I1 O1 . 2.347(5) ?
I2 O3 . 2.359(5) ?
